data_4080962
loop_
_publ_author_name
'Zhou, Yang'
'Liu, Qingjie'
'Lv, Weifeng'
'Pang, Qingyu'
'Ben, Rong'
'Qian, Yong'
'Zhao, Jing'

_publ_section_title
;
 Indazolin-s-ylidene--N-Heterocyclic Carbene Complexes of Rhodium,
 Palladium, and Gold: Synthesis, Characterization, and Catalytic Hydration
 of Alkynes
;
_journal_issue 13
_journal_name_full Organometallics
_journal_page_first 3753
_journal_paper_doi 10.1021/om4002928
_journal_volume 32
_journal_year 2013
_chemical_absolute_configuration ad
_chemical_formula_sum 'C28 H35 Cl N2 Rh'
_chemical_formula_weight 537.60
_chemical_name_systematic
; 
 ? 
;
_space_group_IT_number 19
_symmetry_cell_setting orthorhombic
_symmetry_Int_Tables_number 19
_symmetry_space_group_name_Hall 'P 2ac 2ab'
_symmetry_space_group_name_H-M 'P 21 21 21'
_atom_sites_solution_hydrogens geom
_atom_sites_solution_primary direct
_atom_sites_solution_secondary difmap
_audit_creation_method SHELXL-97
_cell_angle_alpha 90.00
_cell_angle_beta 90.00
_cell_angle_gamma 90.00
_cell_formula_units_Z 12
_cell_length_a 10.9071(2)
_cell_length_b 22.1098(4)
_cell_length_c 32.683(2)
_cell_measurement_reflns_used 51492
_cell_measurement_temperature 293(2)
_cell_measurement_theta_max 68.10
_cell_measurement_theta_min 6.60
_cell_volume 7881.6(5)
_computing_cell_refinement 'CrystalClear-SM Auto 2.0 r4'
_computing_data_collection 'CrystalClear-SM Auto 2.0 r4 (Rigaku, 2009)'
_computing_data_reduction 'CrystalClear-SM Auto 2.0 r4'
_computing_molecular_graphics 'CrystalStructure 4.0'
_computing_publication_material 'CrystalStructure 4.0 (Rigaku, 2009)'
_computing_structure_refinement 'SHELXL97 (Sheldrick, 1997)'
_computing_structure_solution 'SIR92 (Altomare, et al., 1994)'
_diffrn_ambient_temperature 293(2)
_diffrn_measured_fraction_theta_full 0.996
_diffrn_measured_fraction_theta_max 0.996
_diffrn_measurement_device_type 'Rigaku Saturn944+ CCD'
_diffrn_measurement_method \w
_diffrn_radiation_monochromator graphite
_diffrn_radiation_source 'fine-focus sealed tube'
_diffrn_radiation_type CuK\a
_diffrn_radiation_wavelength 1.54178
_diffrn_reflns_av_R_equivalents 0.1197
_diffrn_reflns_av_sigmaI/netI 0.0719
_diffrn_reflns_limit_h_max 13
_diffrn_reflns_limit_h_min -13
_diffrn_reflns_limit_k_max 26
_diffrn_reflns_limit_k_min -26
_diffrn_reflns_limit_l_max 39
_diffrn_reflns_limit_l_min -39
_diffrn_reflns_number 91422
_diffrn_reflns_theta_full 68.24
_diffrn_reflns_theta_max 68.24
_diffrn_reflns_theta_min 6.59
_exptl_absorpt_coefficient_mu 6.307
_exptl_absorpt_correction_T_max 1.000
_exptl_absorpt_correction_T_min 0.569
_exptl_absorpt_correction_type multi-scan
_exptl_absorpt_process_details 'Jacobson, R. (1998) Private communication'
_exptl_crystal_colour colorless
_exptl_crystal_density_diffrn 1.359
_exptl_crystal_density_method 'not measured'
_exptl_crystal_description chip
_exptl_crystal_F_000 3344
_exptl_crystal_size_max 0.3
_exptl_crystal_size_mid 0.1
_exptl_crystal_size_min 0.05
_refine_diff_density_max 2.292
_refine_diff_density_min -1.252
_refine_diff_density_rms 0.133
_refine_ls_abs_structure_details 'Flack H D (1983), Acta Cryst. A39, 876-881.  6386 Friedel Pairs'
_refine_ls_abs_structure_Flack -0.025(16)
_refine_ls_extinction_method none
_refine_ls_goodness_of_fit_ref 1.959
_refine_ls_hydrogen_treatment constr
_refine_ls_matrix_type full
_refine_ls_number_parameters 880
_refine_ls_number_reflns 14305
_refine_ls_number_restraints 0
_refine_ls_restrained_S_all 1.959
_refine_ls_R_factor_all 0.1259
_refine_ls_R_factor_gt 0.0949
_refine_ls_shift/su_max 0.001
_refine_ls_shift/su_mean 0.000
_refine_ls_structure_factor_coef Fsqd
_refine_ls_weighting_details 'calc w=1/[\s^2^(Fo^2^)+(0.0500P)^2^+1.5000P] where P=(Fo^2^+2Fc^2^)/3'
_refine_ls_weighting_scheme calc
_refine_ls_wR_factor_gt 0.2137
_refine_ls_wR_factor_ref 0.2484
_reflns_number_gt 8922
_reflns_number_total 14305
_reflns_threshold_expression >2sigma(I)
_cod_data_source_file om4002928_si_002.cif
_cod_data_source_block wa10
_cod_original_cell_volume 7881.7(6)
_cod_database_code 4080962

loop_
_symmetry_equiv_pos_as_xyz
'x, y, z'
'-x+1/2, -y, z+1/2'
'x+1/2, -y+1/2, -z'
'-x, y+1/2, -z+1/2'

loop_
_atom_site_label
_atom_site_type_symbol
_atom_site_fract_x
_atom_site_fract_y
_atom_site_fract_z
_atom_site_U_iso_or_equiv
_atom_site_adp_type
_atom_site_occupancy
_atom_site_symmetry_multiplicity
_atom_site_calc_flag
_atom_site_refinement_flags
C1 C 0.8595(11) 0.9054(7) 0.2645(4) 0.089(4) Uani 1 1 d .
H1 H 0.8902 0.9273 0.2865 0.107 Uiso 1 1 calc R
C2 C 0.9357(14) 0.8779(8) 0.2388(4) 0.105(5) Uani 1 1 d .
H2 H 1.0194 0.8799 0.2440 0.126 Uiso 1 1 calc R
C3 C 0.8952(13) 0.8456(7) 0.2037(5) 0.110(5) Uani 1 1 d .
H3 H 0.9515 0.8275 0.1861 0.132 Uiso 1 1 calc R
C4 C 0.7713(11) 0.8416(6) 0.1960(4) 0.090(4) Uani 1 1 d .
H4 H 0.7418 0.8206 0.1734 0.108 Uiso 1 1 calc R
C5 C 0.6898(12) 0.8704(5) 0.2238(4) 0.079(3) Uani 1 1 d .
C6 C 0.7318(11) 0.9012(6) 0.2582(4) 0.080(3) Uani 1 1 d .
C7 C 0.5620(11) 0.8739(5) 0.2231(4) 0.073(3) Uani 1 1 d .
C8 C 0.6327(15) 0.9324(9) 0.3224(4) 0.134(6) Uani 1 1 d .
H8A H 0.6282 0.8929 0.3345 0.201 Uiso 1 1 calc R
H8B H 0.5627 0.9557 0.3306 0.201 Uiso 1 1 calc R
H8C H 0.7062 0.9522 0.3314 0.201 Uiso 1 1 calc R
C9 C 0.3288(10) 0.9013(5) 0.2874(3) 0.068(3) Uani 1 1 d .
C10 C 0.2235(11) 0.9309(7) 0.2995(5) 0.095(4) Uani 1 1 d .
H10 H 0.1636 0.9105 0.3143 0.114 Uiso 1 1 calc R
C11 C 0.2078(13) 0.9916(8) 0.2892(4) 0.096(4) Uani 1 1 d .
H11 H 0.1356 1.0112 0.2965 0.115 Uiso 1 1 calc R
C12 C 0.2953(16) 1.0223(7) 0.2689(4) 0.102(5) Uani 1 1 d .
H12 H 0.2810 1.0627 0.2626 0.123 Uiso 1 1 calc R
C13 C 0.4081(12) 0.9961(7) 0.2568(4) 0.086(4) Uani 1 1 d .
C14 C 0.3429(14) 0.8359(7) 0.2985(4) 0.098(4) Uani 1 1 d .
H14 H 0.4252 0.8238 0.2897 0.118 Uiso 1 1 calc R
C15 C 0.2515(14) 0.7973(6) 0.2736(4) 0.095(4) Uani 1 1 d .
H15A H 0.1698 0.8042 0.2835 0.143 Uiso 1 1 calc R
H15B H 0.2716 0.7552 0.2767 0.143 Uiso 1 1 calc R
H15C H 0.2562 0.8083 0.2453 0.143 Uiso 1 1 calc R
C16 C 0.3342(14) 0.8210(7) 0.3430(4) 0.105(5) Uani 1 1 d .
H16A H 0.3919 0.8452 0.3580 0.158 Uiso 1 1 calc R
H16B H 0.3523 0.7790 0.3470 0.158 Uiso 1 1 calc R
H16C H 0.2527 0.8294 0.3525 0.158 Uiso 1 1 calc R
C17 C 0.5073(16) 1.0294(6) 0.2341(4) 0.101(4) Uani 1 1 d .
H17 H 0.5668 1.0000 0.2237 0.121 Uiso 1 1 calc R
C18 C 0.5747(18) 1.0735(7) 0.2645(6) 0.146(7) Uani 1 1 d .
H18A H 0.5233 1.1079 0.2699 0.218 Uiso 1 1 calc R
H18B H 0.6503 1.0869 0.2525 0.218 Uiso 1 1 calc R
H18C H 0.5915 1.0527 0.2897 0.218 Uiso 1 1 calc R
C19 C 0.4530(19) 1.0647(9) 0.1976(5) 0.150(7) Uani 1 1 d .
H19A H 0.4376 1.0373 0.1754 0.226 Uiso 1 1 calc R
H19B H 0.5101 1.0951 0.1889 0.226 Uiso 1 1 calc R
H19C H 0.3776 1.0835 0.2057 0.226 Uiso 1 1 calc R
C20 C 0.3417(14) 0.8998(8) 0.1656(5) 0.109(5) Uani 1 1 d .
H20A H 0.3343 0.9326 0.1856 0.131 Uiso 1 1 calc R
C21 C 0.2131(16) 0.8758(9) 0.1476(6) 0.137(7) Uani 1 1 d .
H21A H 0.1471 0.8972 0.1612 0.165 Uiso 1 1 calc R
H21B H 0.2092 0.8859 0.1187 0.165 Uiso 1 1 calc R
C22 C 0.3072(14) 0.7767(8) 0.1538(5) 0.117(6) Uani 1 1 d .
H22A H 0.2964 0.7371 0.1666 0.140 Uiso 1 1 calc R
C23 C 0.4041(14) 0.7765(8) 0.1290(4) 0.105(5) Uani 1 1 d .
H23A H 0.4456 0.7375 0.1258 0.126 Uiso 1 1 calc R
C24 C 0.4100(14) 0.8192(8) 0.0915(4) 0.109(5) Uani 1 1 d .
H24A H 0.4588 0.8002 0.0703 0.131 Uiso 1 1 calc R
H24B H 0.3279 0.8250 0.0809 0.131 Uiso 1 1 calc R
C25 C 0.4633(18) 0.8784(7) 0.1015(4) 0.114(5) Uani 1 1 d .
H25A H 0.5037 0.9014 0.0819 0.137 Uiso 1 1 calc R
C26 C 0.4498(16) 0.8996(7) 0.1439(4) 0.103(4) Uani 1 1 d .
H26A H 0.5061 0.9324 0.1513 0.124 Uiso 1 1 calc R
C27 C 0.1920(15) 0.8090(9) 0.1523(6) 0.131(6) Uani 1 1 d .
H27A H 0.1462 0.8015 0.1772 0.157 Uiso 1 1 calc R
H27B H 0.1436 0.7944 0.1294 0.157 Uiso 1 1 calc R
C28 C 0.4425(13) 0.8083(6) 0.4486(3) 0.081(3) Uani 1 1 d .
H28 H 0.3898 0.7823 0.4348 0.097 Uiso 1 1 calc R
C29 C 0.5396(12) 0.8338(6) 0.4291(4) 0.084(3) Uani 1 1 d .
H29 H 0.5557 0.8240 0.4020 0.101 Uiso 1 1 calc R
C30 C 0.6163(13) 0.8753(6) 0.4499(4) 0.087(4) Uani 1 1 d .
H30 H 0.6799 0.8939 0.4357 0.105 Uiso 1 1 calc R
C31 C 0.5993(13) 0.8889(6) 0.4905(4) 0.082(3) Uani 1 1 d .
H31 H 0.6505 0.9161 0.5039 0.099 Uiso 1 1 calc R
C32 C 0.5036(10) 0.8610(5) 0.5106(4) 0.072(3) Uani 1 1 d .
C33 C 0.4235(12) 0.8218(6) 0.4897(3) 0.074(3) Uani 1 1 d .
C34 C 0.4675(11) 0.8630(5) 0.5542(4) 0.074(3) Uani 1 1 d .
C35 C 0.2647(15) 0.7485(7) 0.5103(5) 0.111(5) Uani 1 1 d .
H35A H 0.2387 0.7451 0.4823 0.166 Uiso 1 1 calc R
H35B H 0.1941 0.7504 0.5278 0.166 Uiso 1 1 calc R
H35C H 0.3134 0.7139 0.5174 0.166 Uiso 1 1 calc R
C36 C 0.2822(10) 0.8154(6) 0.5880(3) 0.072(3) Uani 1 1 d .
C37 C 0.1671(11) 0.8447(5) 0.5863(4) 0.071(3) Uani 1 1 d .
C38 C 0.0883(12) 0.8297(6) 0.6183(4) 0.087(4) Uani 1 1 d .
H38 H 0.0107 0.8470 0.6185 0.105 Uiso 1 1 calc R
C39 C 0.1179(17) 0.7913(7) 0.6492(4) 0.107(5) Uani 1 1 d .
H39 H 0.0620 0.7834 0.6700 0.129 Uiso 1 1 calc R
C40 C 0.2330(16) 0.7637(6) 0.6493(4) 0.092(4) Uani 1 1 d .
H40 H 0.2540 0.7379 0.6707 0.111 Uiso 1 1 calc R
C41 C 0.3191(13) 0.7746(6) 0.6172(4) 0.084(4) Uani 1 1 d .
C42 C 0.4396(14) 0.7415(6) 0.6176(4) 0.098(4) Uani 1 1 d .
H42 H 0.4919 0.7590 0.5962 0.117 Uiso 1 1 calc R
C43 C 0.422(2) 0.6738(8) 0.6080(8) 0.182(10) Uani 1 1 d .
H43A H 0.3641 0.6567 0.6268 0.273 Uiso 1 1 calc R
H43B H 0.4992 0.6532 0.6107 0.273 Uiso 1 1 calc R
H43C H 0.3922 0.6692 0.5805 0.273 Uiso 1 1 calc R
C44 C 0.5009(19) 0.7514(10) 0.6581(5) 0.159(8) Uani 1 1 d .
H44A H 0.4907 0.7928 0.6663 0.239 Uiso 1 1 calc R
H44B H 0.5867 0.7424 0.6558 0.239 Uiso 1 1 calc R
H44C H 0.4645 0.7254 0.6783 0.239 Uiso 1 1 calc R
C45 C 0.1298(13) 0.8894(6) 0.5533(4) 0.087(4) Uani 1 1 d .
H45 H 0.2003 0.8946 0.5351 0.105 Uiso 1 1 calc R
C46 C 0.0256(15) 0.8675(7) 0.5279(5) 0.118(5) Uani 1 1 d .
H46A H -0.0472 0.8657 0.5443 0.178 Uiso 1 1 calc R
H46B H 0.0441 0.8280 0.5175 0.178 Uiso 1 1 calc R
H46C H 0.0128 0.8948 0.5055 0.178 Uiso 1 1 calc R
C47 C 0.1008(16) 0.9508(7) 0.5718(5) 0.120(5) Uani 1 1 d .
H47A H 0.0931 0.9803 0.5504 0.180 Uiso 1 1 calc R
H47B H 0.1659 0.9625 0.5900 0.180 Uiso 1 1 calc R
H47C H 0.0253 0.9485 0.5868 0.180 Uiso 1 1 calc R
C48 C 0.4795(14) 0.9841(6) 0.5939(5) 0.100(4) Uani 1 1 d .
H48A H 0.4306 0.9879 0.5689 0.120 Uiso 1 1 calc R
C49 C 0.5609(18) 1.0396(7) 0.6018(7) 0.139(7) Uani 1 1 d .
H49A H 0.5597 1.0653 0.5777 0.166 Uiso 1 1 calc R
H49B H 0.5264 1.0626 0.6243 0.166 Uiso 1 1 calc R
C50 C 0.6868(18) 1.0247(8) 0.6114(6) 0.125(6) Uani 1 1 d .
H50A H 0.7502 1.0526 0.6091 0.150 Uiso 1 1 calc R
C51 C 0.7087(14) 0.9586(9) 0.6260(5) 0.112(6) Uani 1 1 d .
H51A H 0.7917 0.9442 0.6200 0.134 Uiso 1 1 calc R
C52 C 0.6564(16) 0.9283(9) 0.6553(5) 0.119(5) Uani 1 1 d .
H52A H 0.7076 0.8968 0.6677 0.143 Uiso 1 1 calc R
C53 C 0.560(2) 0.9558(8) 0.6842(4) 0.141(7) Uani 1 1 d .
H53A H 0.5802 0.9704 0.7100 0.170 Uiso 1 1 calc R
C54 C 0.4361(18) 0.9578(11) 0.6692(6) 0.156(8) Uani 1 1 d .
H54A H 0.3992 0.9957 0.6776 0.188 Uiso 1 1 calc R
H54B H 0.3900 0.9253 0.6819 0.188 Uiso 1 1 calc R
C55 C 0.4237(13) 0.9521(6) 0.6225(4) 0.088(4) Uani 1 1 d .
H55A H 0.3430 0.9373 0.6139 0.106 Uiso 1 1 calc R
C56 C 0.1548(18) 0.1810(7) 0.2877(4) 0.111(5) Uani 1 1 d .
H56 H 0.2314 0.1957 0.2801 0.133 Uiso 1 1 calc R
C57 C 0.059(3) 0.1824(9) 0.2617(6) 0.148(8) Uani 1 1 d .
H57 H 0.0725 0.1978 0.2356 0.178 Uiso 1 1 calc R
C58 C -0.059(2) 0.1619(9) 0.2715(5) 0.130(6) Uani 1 1 d .
H58 H -0.1220 0.1643 0.2526 0.156 Uiso 1 1 calc R
C59 C -0.0780(17) 0.1383(7) 0.3096(6) 0.116(5) Uani 1 1 d .
H59 H -0.1554 0.1247 0.3171 0.139 Uiso 1 1 calc R
C60 C 0.0170(14) 0.1351(6) 0.3364(4) 0.081(4) Uani 1 1 d .
C61 C 0.1350(15) 0.1571(6) 0.3264(4) 0.091(4) Uani 1 1 d .
C62 C 0.0245(11) 0.1115(5) 0.3790(3) 0.068(3) Uani 1 1 d .
C63 C 0.3456(13) 0.1404(7) 0.3554(4) 0.105(5) Uani 1 1 d .
H63A H 0.3592 0.0989 0.3480 0.157 Uiso 1 1 calc R
H63B H 0.3834 0.1485 0.3813 0.157 Uiso 1 1 calc R
H63C H 0.3807 0.1663 0.3349 0.157 Uiso 1 1 calc R
C64 C 0.2005(12) 0.1164(6) 0.4289(4) 0.082(4) Uani 1 1 d .
C65 C 0.2105(13) 0.1704(7) 0.4525(4) 0.093(4) Uani 1 1 d .
C66 C 0.2637(15) 0.1659(8) 0.4901(5) 0.106(5) Uani 1 1 d .
H66 H 0.2668 0.2000 0.5068 0.127 Uiso 1 1 calc R
C67 C 0.3111(16) 0.1147(11) 0.5035(5) 0.129(6) Uani 1 1 d .
H67 H 0.3513 0.1143 0.5285 0.154 Uiso 1 1 calc R
C68 C 0.3025(12) 0.0604(9) 0.4808(4) 0.107(5) Uani 1 1 d .
H68 H 0.3354 0.0248 0.4912 0.128 Uiso 1 1 calc R
C69 C 0.2433(11) 0.0604(7) 0.4420(4) 0.082(3) Uani 1 1 d .
C70 C 0.1619(14) 0.2300(6) 0.4370(4) 0.094(4) Uani 1 1 d .
H70 H 0.1096 0.2214 0.4133 0.113 Uiso 1 1 calc R
C71 C 0.2608(15) 0.2728(8) 0.4231(6) 0.131(6) Uani 1 1 d .
H71A H 0.3240 0.2746 0.4435 0.197 Uiso 1 1 calc R
H71B H 0.2265 0.3124 0.4192 0.197 Uiso 1 1 calc R
H71C H 0.2951 0.2586 0.3978 0.197 Uiso 1 1 calc R
C72 C 0.080(2) 0.2660(8) 0.4698(6) 0.164(9) Uani 1 1 d .
H72A H 0.0114 0.2415 0.4777 0.246 Uiso 1 1 calc R
H72B H 0.0511 0.3030 0.4579 0.246 Uiso 1 1 calc R
H72C H 0.1289 0.2751 0.4935 0.246 Uiso 1 1 calc R
C73 C 0.2340(12) 0.0051(7) 0.4178(5) 0.092(4) Uani 1 1 d .
H73 H 0.1841 0.0146 0.3937 0.111 Uiso 1 1 calc R
C74 C 0.3574(19) -0.0181(8) 0.4021(6) 0.143(7) Uani 1 1 d .
H74A H 0.3952 0.0123 0.3854 0.214 Uiso 1 1 calc R
H74B H 0.3448 -0.0540 0.3862 0.214 Uiso 1 1 calc R
H74C H 0.4096 -0.0272 0.4250 0.214 Uiso 1 1 calc R
C75 C 0.169(2) -0.0456(8) 0.4405(6) 0.148(7) Uani 1 1 d .
H75A H 0.2128 -0.0547 0.4652 0.222 Uiso 1 1 calc R
H75B H 0.1661 -0.0810 0.4235 0.222 Uiso 1 1 calc R
H75C H 0.0871 -0.0332 0.4472 0.222 Uiso 1 1 calc R
C76 C -0.145(2) 0.0932(9) 0.4991(4) 0.143(8) Uani 1 1 d .
H76A H -0.0776 0.0959 0.5182 0.172 Uiso 1 1 calc R
H76B H -0.2136 0.1151 0.5109 0.172 Uiso 1 1 calc R
C77 C -0.180(2) 0.0306(8) 0.4956(4) 0.143(7) Uani 1 1 d .
H77A H -0.2544 0.0241 0.5112 0.171 Uiso 1 1 calc R
H77B H -0.1160 0.0059 0.5077 0.171 Uiso 1 1 calc R
C78 C -0.2013(19) 0.0094(8) 0.4513(5) 0.112(5) Uani 1 1 d .
H78A H -0.1841 -0.0336 0.4471 0.134 Uiso 1 1 calc R
C79 C -0.2828(17) 0.0310(8) 0.4263(6) 0.115(5) Uani 1 1 d .
H79A H -0.3126 0.0007 0.4068 0.138 Uiso 1 1 calc R
C80 C -0.3762(15) 0.0797(11) 0.4349(8) 0.164(9) Uani 1 1 d .
H80A H -0.4444 0.0749 0.4161 0.197 Uiso 1 1 calc R
H80B H -0.4076 0.0743 0.4624 0.197 Uiso 1 1 calc R
C81 C -0.3287(16) 0.1408(9) 0.4310(6) 0.134(7) Uani 1 1 d .
H81A H -0.3804 0.1742 0.4291 0.161 Uiso 1 1 calc R
C82 C -0.1868(17) 0.1476(7) 0.4303(4) 0.102(4) Uani 1 1 d .
H82A H -0.1579 0.1842 0.4165 0.123 Uiso 1 1 calc R
C83 C -0.1073(15) 0.1258(5) 0.4598(4) 0.085(4) Uani 1 1 d .
H83A H -0.0323 0.1498 0.4626 0.103 Uiso 1 1 calc R
C84 C 0.4158(10) 0.9338(5) 0.2675(3) 0.068(3) Uani 1 1 d .
Cl1 Cl 0.5180(4) 0.73885(15) 0.21942(11) 0.0985(10) Uani 1 1 d .
Cl2 Cl 0.7186(3) 0.82601(18) 0.58736(12) 0.1066(11) Uani 1 1 d .
Cl3 Cl -0.0703(3) -0.01408(16) 0.36373(11) 0.0997(10) Uani 1 1 d .
N1 N 0.5341(8) 0.9046(4) 0.2562(3) 0.069(2) Uani 1 1 d .
N2 N 0.6343(10) 0.9267(5) 0.2779(3) 0.080(3) Uani 1 1 d .
N3 N 0.3366(10) 0.8027(5) 0.5152(3) 0.079(3) Uani 1 1 d .
N4 N 0.3658(9) 0.8276(4) 0.5535(3) 0.072(2) Uani 1 1 d .
N5 N 0.1459(10) 0.1210(4) 0.3883(3) 0.075(3) Uani 1 1 d .
N6 N 0.2136(10) 0.1518(5) 0.3582(3) 0.085(3) Uani 1 1 d .
Rh1 Rh -0.10624(8) 0.06797(4) 0.40902(3) 0.0768(3) Uani 1 1 d .
Rh2 Rh 0.56725(9) 0.90235(5) 0.59807(3) 0.0818(3) Uani 1 1 d .
Rh3 Rh 0.45041(9) 0.82758(4) 0.18436(3) 0.0764(3) Uani 1 1 d .

loop_
_atom_site_aniso_label
_atom_site_aniso_U_11
_atom_site_aniso_U_22
_atom_site_aniso_U_33
_atom_site_aniso_U_23
_atom_site_aniso_U_13
_atom_site_aniso_U_12
C1 0.058(7) 0.129(12) 0.080(8) 0.008(8) -0.001(6) -0.010(8)
C2 0.077(9) 0.149(14) 0.088(9) 0.031(9) -0.005(8) -0.015(10)
C3 0.066(8) 0.126(12) 0.138(13) -0.001(10) 0.008(9) -0.004(8)
C4 0.054(7) 0.115(10) 0.101(9) -0.011(8) 0.022(6) 0.019(7)
C5 0.072(8) 0.069(7) 0.097(9) 0.008(7) 0.006(7) -0.011(6)
C6 0.059(7) 0.095(9) 0.085(8) 0.006(7) -0.006(6) -0.020(7)
C7 0.055(6) 0.078(7) 0.084(7) -0.026(6) -0.005(6) 0.013(6)
C8 0.114(12) 0.23(2) 0.061(8) -0.009(10) -0.016(8) -0.020(13)
C9 0.057(6) 0.075(8) 0.071(6) -0.009(6) -0.004(5) 0.006(6)
C10 0.055(7) 0.104(11) 0.125(11) 0.010(9) -0.015(7) -0.004(7)
C11 0.074(9) 0.132(13) 0.082(8) -0.029(9) 0.008(7) 0.015(9)
C12 0.118(12) 0.100(10) 0.089(9) -0.009(8) 0.010(9) 0.047(10)
C13 0.084(9) 0.102(10) 0.072(7) 0.005(7) 0.000(7) 0.001(8)
C14 0.091(10) 0.122(12) 0.082(8) 0.011(8) 0.013(7) 0.037(9)
C15 0.112(11) 0.086(9) 0.087(8) -0.016(7) -0.012(8) 0.001(8)
C16 0.100(10) 0.139(12) 0.077(8) 0.010(9) -0.017(8) -0.018(10)
C17 0.124(12) 0.091(10) 0.089(9) 0.005(8) 0.008(9) 0.000(9)
C18 0.135(15) 0.105(11) 0.198(18) -0.020(13) 0.026(14) -0.034(12)
C19 0.148(16) 0.164(16) 0.139(14) 0.086(13) 0.006(13) -0.008(14)
C20 0.088(10) 0.135(13) 0.103(10) -0.002(10) 0.001(9) 0.038(10)
C21 0.088(11) 0.152(16) 0.171(17) -0.008(14) -0.041(11) 0.058(11)
C22 0.081(10) 0.145(14) 0.124(12) -0.069(11) -0.043(9) 0.011(10)
C23 0.082(10) 0.134(12) 0.098(10) -0.058(10) 0.001(8) 0.008(9)
C24 0.108(11) 0.160(15) 0.061(7) -0.028(9) -0.006(8) -0.011(10)
C25 0.167(16) 0.117(11) 0.059(7) 0.019(8) -0.003(9) 0.021(12)
C26 0.119(12) 0.118(11) 0.074(8) 0.003(8) -0.008(8) 0.030(10)
C27 0.073(10) 0.174(18) 0.147(14) -0.062(14) -0.023(9) 0.006(11)
C28 0.080(8) 0.094(8) 0.069(7) 0.001(6) -0.004(6) 0.017(7)
C29 0.079(8) 0.097(9) 0.075(7) 0.005(7) 0.009(7) 0.010(8)
C30 0.090(9) 0.096(9) 0.075(8) 0.018(7) 0.021(7) 0.015(8)
C31 0.092(9) 0.076(8) 0.079(8) 0.017(6) 0.019(7) 0.004(7)
C32 0.050(6) 0.067(7) 0.099(9) -0.013(7) 0.002(6) 0.009(5)
C33 0.075(8) 0.091(8) 0.055(6) -0.010(6) -0.004(6) 0.011(7)
C34 0.071(8) 0.052(6) 0.100(9) -0.013(6) -0.007(7) 0.011(6)
C35 0.109(12) 0.105(10) 0.117(11) -0.037(9) 0.030(9) -0.044(9)
C36 0.069(7) 0.083(8) 0.063(6) -0.008(6) 0.017(6) -0.006(6)
C37 0.062(7) 0.062(7) 0.089(8) 0.010(6) 0.004(6) 0.003(5)
C38 0.073(8) 0.083(8) 0.106(9) -0.022(8) 0.021(7) 0.000(7)
C39 0.119(13) 0.115(12) 0.087(9) 0.019(9) 0.029(9) -0.018(11)
C40 0.115(12) 0.071(8) 0.091(9) 0.014(7) 0.001(9) -0.019(8)
C41 0.095(9) 0.065(7) 0.091(9) -0.012(7) 0.016(8) 0.000(7)
C42 0.101(10) 0.107(10) 0.084(8) -0.017(8) -0.027(8) -0.004(9)
C43 0.16(2) 0.131(15) 0.25(3) -0.066(17) -0.03(2) 0.011(15)
C44 0.160(17) 0.24(2) 0.077(10) -0.011(12) -0.046(10) 0.049(17)
C45 0.081(9) 0.078(8) 0.104(9) 0.000(7) -0.009(7) 0.004(7)
C46 0.101(11) 0.103(11) 0.151(14) 0.037(10) -0.021(11) 0.003(9)
C47 0.113(12) 0.104(11) 0.143(13) -0.027(10) -0.011(10) 0.031(9)
C48 0.098(10) 0.078(9) 0.125(11) 0.004(9) 0.016(10) 0.013(8)
C49 0.127(15) 0.093(11) 0.196(18) -0.009(11) 0.077(14) -0.010(11)
C50 0.102(12) 0.097(12) 0.176(17) -0.014(12) -0.005(12) -0.028(10)
C51 0.069(9) 0.174(18) 0.092(10) -0.044(11) -0.018(8) -0.008(10)
C52 0.094(11) 0.169(16) 0.094(10) 0.011(12) -0.027(9) 0.015(11)
C53 0.19(2) 0.168(16) 0.063(8) -0.059(9) -0.007(12) 0.004(15)
C54 0.102(13) 0.24(2) 0.126(14) -0.056(15) 0.008(12) 0.018(15)
C55 0.082(9) 0.093(9) 0.090(9) -0.034(8) 0.007(7) 0.019(8)
C56 0.132(14) 0.119(12) 0.083(9) 0.015(9) -0.009(10) -0.038(11)
C57 0.23(3) 0.126(14) 0.093(12) 0.024(11) -0.013(16) 0.005(18)
C58 0.163(18) 0.144(15) 0.083(11) 0.014(10) -0.038(12) -0.014(15)
C59 0.123(13) 0.106(11) 0.119(13) -0.017(10) -0.018(11) -0.026(10)
C60 0.107(10) 0.076(8) 0.060(7) -0.008(6) -0.007(7) -0.014(7)
C61 0.113(11) 0.080(9) 0.080(9) 0.016(7) 0.014(8) -0.013(8)
C62 0.075(7) 0.059(6) 0.070(7) 0.002(5) 0.000(6) -0.010(6)
C63 0.074(9) 0.136(12) 0.105(10) -0.016(9) 0.007(8) -0.024(9)
C64 0.076(8) 0.088(9) 0.083(8) -0.019(8) 0.013(7) -0.026(7)
C65 0.079(8) 0.113(12) 0.087(9) 0.006(9) 0.018(7) -0.005(8)
C66 0.110(12) 0.114(12) 0.095(10) -0.013(9) -0.032(9) 0.010(10)
C67 0.092(11) 0.20(2) 0.097(11) -0.033(14) -0.037(9) -0.021(13)
C68 0.076(9) 0.171(15) 0.074(8) 0.016(10) -0.010(7) 0.020(10)
C69 0.074(8) 0.106(10) 0.065(7) 0.004(8) -0.012(6) 0.004(7)
C70 0.108(11) 0.077(8) 0.097(9) -0.024(8) -0.001(8) -0.010(8)
C71 0.111(12) 0.125(13) 0.156(15) -0.010(12) 0.044(12) -0.026(11)
C72 0.20(2) 0.122(13) 0.171(16) -0.060(13) 0.088(17) -0.033(14)
C73 0.075(8) 0.102(10) 0.101(10) -0.008(9) -0.014(7) 0.004(8)
C74 0.159(18) 0.142(15) 0.127(13) -0.012(12) -0.038(13) 0.021(14)
C75 0.18(2) 0.138(15) 0.129(13) 0.020(12) -0.021(13) -0.055(15)
C76 0.22(2) 0.149(16) 0.063(8) -0.014(10) -0.010(11) -0.053(15)
C77 0.22(2) 0.139(16) 0.072(10) 0.021(10) 0.007(12) 0.010(16)
C78 0.147(16) 0.110(12) 0.079(9) 0.010(9) 0.017(10) -0.046(12)
C79 0.112(13) 0.110(12) 0.122(13) 0.002(11) 0.030(11) -0.050(11)
C80 0.063(10) 0.21(2) 0.22(2) 0.018(19) 0.030(12) 0.019(13)
C81 0.084(11) 0.121(13) 0.198(18) 0.036(13) 0.039(12) 0.043(10)
C82 0.128(13) 0.094(10) 0.084(9) 0.008(8) 0.021(9) 0.006(9)
C83 0.110(10) 0.064(7) 0.083(8) -0.009(7) -0.014(8) 0.004(7)
C84 0.062(7) 0.071(7) 0.070(6) -0.007(6) 0.000(5) 0.015(6)
Cl1 0.109(3) 0.083(2) 0.104(2) -0.0017(18) 0.025(2) 0.0083(19)
Cl2 0.082(2) 0.124(3) 0.113(3) -0.032(2) -0.0052(19) 0.022(2)
Cl3 0.087(2) 0.103(2) 0.109(2) -0.0226(19) -0.0051(19) -0.012(2)
N1 0.046(5) 0.081(6) 0.081(6) -0.016(5) -0.004(4) -0.004(5)
N2 0.078(7) 0.087(7) 0.075(6) -0.003(5) 0.001(5) 0.001(6)
N3 0.081(7) 0.088(7) 0.069(6) -0.016(5) -0.021(5) 0.003(6)
N4 0.069(6) 0.067(6) 0.080(6) -0.017(5) -0.006(5) 0.004(5)
N5 0.082(7) 0.082(6) 0.062(5) -0.019(5) 0.000(5) -0.013(5)
N6 0.087(8) 0.103(8) 0.064(6) 0.001(6) 0.000(5) -0.028(6)
Rh1 0.0689(5) 0.0817(6) 0.0798(6) -0.0058(5) -0.0022(5) -0.0072(5)
Rh2 0.0717(6) 0.0918(7) 0.0818(6) -0.0186(5) -0.0042(5) 0.0038(5)
Rh3 0.0662(5) 0.0903(6) 0.0729(5) -0.0122(5) 0.0013(4) 0.0046(5)

loop_
_atom_type_symbol
_atom_type_description
_atom_type_scat_dispersion_real
_atom_type_scat_dispersion_imag
_atom_type_scat_source
C C 0.0181 0.0091 'International Tables Vol C Tables 4.2.6.8 and 6.1.1.4'
H H 0.0000 0.0000 'International Tables Vol C Tables 4.2.6.8 and 6.1.1.4'
N N 0.0311 0.0180 'International Tables Vol C Tables 4.2.6.8 and 6.1.1.4'
Cl Cl 0.3639 0.7018 'International Tables Vol C Tables 4.2.6.8 and 6.1.1.4'
Rh Rh 0.0927 3.6045 'International Tables Vol C Tables 4.2.6.8 and 6.1.1.4'

loop_
_geom_angle_atom_site_label_1
_geom_angle_atom_site_label_2
_geom_angle_atom_site_label_3
_geom_angle
C2 C1 C6 119.8(14)
C1 C2 C3 123.0(14)
C4 C3 C2 118.9(15)
C3 C4 C5 117.9(14)
C6 C5 C7 108.4(11)
C6 C5 C4 122.0(12)
C7 C5 C4 129.6(13)
N2 C6 C5 109.0(10)
N2 C6 C1 132.5(13)
C5 C6 C1 118.2(13)
N1 C7 C5 104.2(10)
N1 C7 Rh3 129.4(9)
C5 C7 Rh3 125.6(9)
C84 C9 C10 118.0(11)
C84 C9 C14 123.8(11)
C10 C9 C14 118.2(12)
C9 C10 C11 119.3(13)
C12 C11 C10 121.2(13)
C11 C12 C13 123.1(14)
C84 C13 C12 112.2(12)
C84 C13 C17 123.6(12)
C12 C13 C17 124.2(13)
C9 C14 C16 116.2(12)
C9 C14 C15 109.8(11)
C16 C14 C15 110.5(13)
C13 C17 C19 110.7(14)
C13 C17 C18 109.1(12)
C19 C17 C18 110.8(13)
C26 C20 C21 123.9(15)
C26 C20 Rh3 70.2(8)
C21 C20 Rh3 110.6(11)
C27 C21 C20 114.8(12)
C23 C22 C27 132.1(19)
C23 C22 Rh3 73.2(9)
C27 C22 Rh3 112.7(11)
C22 C23 C24 120.8(15)
C22 C23 Rh3 71.3(8)
C24 C23 Rh3 109.2(10)
C25 C24 C23 112.7(10)
C26 C25 C24 116.9(14)
C20 C26 C25 124.9(17)
C20 C26 Rh3 71.1(9)
C25 C26 Rh3 110.9(10)
C22 C27 C21 110.8(15)
C29 C28 C33 118.6(13)
C28 C29 C30 120.3(12)
C31 C30 C29 121.8(13)
C30 C31 C32 117.7(14)
C31 C32 C33 120.9(12)
C31 C32 C34 130.3(12)
C33 C32 C34 108.8(11)
N3 C33 C28 130.0(12)
N3 C33 C32 109.4(10)
C28 C33 C32 120.6(13)
N4 C34 C32 100.6(10)
N4 C34 Rh2 135.0(10)
C32 C34 Rh2 124.1(9)
C41 C36 C37 126.0(11)
C41 C36 N4 118.1(11)
C37 C36 N4 115.8(10)
C38 C37 C36 114.1(11)
C38 C37 C45 121.6(12)
C36 C37 C45 124.3(11)
C39 C38 C37 124.1(13)
C38 C39 C40 119.3(13)
C39 C40 C41 121.0(13)
C36 C41 C40 115.4(13)
C36 C41 C42 125.4(12)
C40 C41 C42 119.1(13)
C41 C42 C44 108.9(13)
C41 C42 C43 111.3(14)
C44 C42 C43 112.1(16)
C46 C45 C47 110.7(13)
C46 C45 C37 113.0(11)
C47 C45 C37 110.7(12)
C55 C48 C49 125.1(16)
C55 C48 Rh2 72.3(8)
C49 C48 Rh2 115.1(11)
C50 C49 C48 113.7(14)
C49 C50 C51 115.2(14)
C52 C51 C50 130.0(17)
C52 C51 Rh2 72.8(10)
C50 C51 Rh2 107.4(10)
C51 C52 C53 123.3(18)
C51 C52 Rh2 72.5(9)
C53 C52 Rh2 108.9(11)
C54 C53 C52 116.4(12)
C53 C54 C55 114.9(14)
C48 C55 C54 128.2(16)
C48 C55 Rh2 70.3(8)
C54 C55 Rh2 111.1(11)
C57 C56 C61 117.7(17)
C56 C57 C58 124.0(17)
C59 C58 C57 118.3(17)
C58 C59 C60 119.3(17)
C59 C60 C61 121.9(13)
C59 C60 C62 131.5(14)
C61 C60 C62 106.6(11)
N6 C61 C56 129.4(15)
N6 C61 C60 111.7(11)
C56 C61 C60 118.9(14)
N5 C62 C60 101.9(10)
N5 C62 Rh1 131.2(9)
C60 C62 Rh1 126.4(9)
C69 C64 C65 123.7(13)
C69 C64 N5 118.5(11)
C65 C64 N5 117.8(13)
C66 C65 C64 117.4(15)
C66 C65 C70 121.1(15)
C64 C65 C70 121.5(13)
C67 C66 C65 121.8(16)
C66 C67 C68 122.0(14)
C67 C68 C69 119.8(15)
C64 C69 C68 115.2(14)
C64 C69 C73 123.9(11)
C68 C69 C73 120.9(14)
C65 C70 C71 113.5(13)
C65 C70 C72 113.7(13)
C71 C70 C72 106.7(12)
C69 C73 C74 113.6(12)
C69 C73 C75 112.7(13)
C74 C73 C75 109.1(15)
C77 C76 C83 117.2(13)
C76 C77 C78 114.1(13)
C79 C78 C77 126(2)
C79 C78 Rh1 72.8(9)
C77 C78 Rh1 110.2(11)
C78 C79 C80 127(2)
C78 C79 Rh1 72.2(10)
C80 C79 Rh1 112.3(11)
C81 C80 C79 114.0(14)
C80 C81 C82 116.5(13)
C83 C82 C81 125.5(14)
C83 C82 Rh1 70.9(8)
C81 C82 Rh1 110.0(12)
C82 C83 C76 125.4(16)
C82 C83 Rh1 70.5(8)
C76 C83 Rh1 112.3(9)
C9 C84 C13 126.1(11)
C9 C84 N1 119.7(10)
C13 C84 N1 114.1(11)
C7 N1 N2 114.8(9)
C7 N1 C84 129.0(9)
N2 N1 C84 113.7(8)
C6 N2 N1 103.2(9)
C6 N2 C8 120.8(12)
N1 N2 C8 121.9(11)
C33 N3 N4 105.8(9)
C33 N3 C35 125.5(10)
N4 N3 C35 123.5(11)
C34 N4 N3 115.3(10)
C34 N4 C36 126.8(10)
N3 N4 C36 117.9(9)
C62 N5 N6 115.2(10)
C62 N5 C64 125.7(10)
N6 N5 C64 117.1(9)
C61 N6 N5 104.2(10)
C61 N6 C63 126.1(11)
N5 N6 C63 118.5(11)
C62 Rh1 C83 95.7(5)
C62 Rh1 C82 93.3(5)
C83 Rh1 C82 38.6(5)
C62 Rh1 C78 162.6(7)
C83 Rh1 C78 81.7(6)
C82 Rh1 C78 95.2(7)
C62 Rh1 C79 162.2(7)
C83 Rh1 C79 91.1(6)
C82 Rh1 C79 81.8(7)
C78 Rh1 C79 34.9(6)
C62 Rh1 Cl3 86.8(3)
C83 Rh1 Cl3 164.0(4)
C82 Rh1 Cl3 157.2(5)
C78 Rh1 Cl3 91.2(5)
C79 Rh1 Cl3 91.2(5)
C34 Rh2 C48 94.7(6)
C34 Rh2 C55 95.5(5)
C48 Rh2 C55 37.4(5)
C34 Rh2 C51 158.9(6)
C48 Rh2 C51 81.7(7)
C55 Rh2 C51 94.0(6)
C34 Rh2 C52 166.1(7)
C48 Rh2 C52 91.9(7)
C55 Rh2 C52 82.3(6)
C51 Rh2 C52 34.7(6)
C34 Rh2 Cl2 87.9(3)
C48 Rh2 Cl2 159.5(5)
C55 Rh2 Cl2 162.5(4)
C51 Rh2 Cl2 88.6(5)
C52 Rh2 Cl2 90.2(5)
C7 Rh3 C26 90.7(6)
C7 Rh3 C20 98.0(6)
C26 Rh3 C20 38.7(6)
C7 Rh3 C22 168.4(6)
C26 Rh3 C22 95.8(7)
C20 Rh3 C22 81.4(7)
C7 Rh3 C23 155.7(5)
C26 Rh3 C23 82.4(6)
C20 Rh3 C23 91.1(7)
C22 Rh3 C23 35.6(5)
C7 Rh3 Cl1 86.0(3)
C26 Rh3 Cl1 159.9(5)
C20 Rh3 Cl1 161.3(5)
C22 Rh3 Cl1 91.0(5)
C23 Rh3 Cl1 92.5(5)

loop_
_geom_bond_atom_site_label_1
_geom_bond_atom_site_label_2
_geom_bond_distance
C1 C2 1.328(19)
C1 C6 1.411(16)
C2 C3 1.42(2)
C3 C4 1.378(19)
C4 C5 1.421(17)
C5 C6 1.392(17)
C5 C7 1.397(17)
C6 N2 1.364(15)
C7 N1 1.314(13)
C7 Rh3 2.032(11)
C8 N2 1.462(16)
C9 C84 1.355(15)
C9 C10 1.379(17)
C9 C14 1.500(18)
C10 C11 1.39(2)
C11 C12 1.35(2)
C12 C13 1.417(19)
C13 C84 1.424(17)
C13 C17 1.505(19)
C14 C16 1.491(17)
C14 C15 1.545(19)
C17 C19 1.54(2)
C17 C18 1.57(2)
C20 C26 1.38(2)
C20 C21 1.61(2)
C20 Rh3 2.082(15)
C21 C27 1.50(2)
C22 C23 1.33(2)
C22 C27 1.45(2)
C22 Rh3 2.169(13)
C23 C24 1.55(2)
C23 Rh3 2.192(12)
C24 C25 1.47(2)
C25 C26 1.470(18)
C26 Rh3 2.071(14)
C28 C29 1.359(18)
C28 C33 1.391(15)
C29 C30 1.416(18)
C30 C31 1.372(16)
C31 C32 1.380(17)
C32 C33 1.407(16)
C32 C34 1.477(17)
C33 N3 1.332(15)
C34 N4 1.358(15)
C34 Rh2 2.000(12)
C35 N3 1.441(16)
C36 C41 1.375(17)
C36 C37 1.415(16)
C36 N4 1.475(14)
C37 C38 1.393(17)
C37 C45 1.517(17)
C38 C39 1.358(19)
C39 C40 1.40(2)
C40 C41 1.429(19)
C41 C42 1.51(2)
C42 C44 1.501(19)
C42 C43 1.54(2)
C45 C46 1.49(2)
C45 C47 1.521(18)
C48 C55 1.321(18)
C48 C49 1.54(2)
C48 Rh2 2.049(13)
C49 C50 1.45(3)
C50 C51 1.56(2)
C51 C52 1.30(2)
C51 Rh2 2.181(14)
C52 C53 1.54(2)
C52 Rh2 2.185(15)
C53 C54 1.44(3)
C54 C55 1.54(2)
C55 Rh2 2.073(12)
C56 C57 1.34(3)
C56 C61 1.387(18)
C57 C58 1.40(3)
C58 C59 1.37(2)
C59 C60 1.36(2)
C60 C61 1.41(2)
C60 C62 1.489(16)
C61 N6 1.352(17)
C62 N5 1.374(15)
C62 Rh1 1.981(11)
C63 N6 1.464(17)
C64 C69 1.390(19)
C64 C65 1.424(19)
C64 N5 1.461(16)
C65 C66 1.361(19)
C65 C70 1.509(19)
C66 C67 1.32(2)
C67 C68 1.41(2)
C68 C69 1.424(17)
C69 C73 1.460(19)
C70 C71 1.505(19)
C70 C72 1.61(2)
C73 C74 1.53(2)
C73 C75 1.52(2)
C76 C77 1.44(2)
C76 C83 1.53(2)
C77 C78 1.54(2)
C78 C79 1.30(2)
C78 Rh1 2.159(14)
C79 C80 1.51(2)
C79 Rh1 2.166(14)
C80 C81 1.45(3)
C81 C82 1.55(2)
C82 C83 1.382(19)
C82 Rh1 2.088(15)
C83 Rh1 2.094(12)
C84 N1 1.490(14)
Cl1 Rh3 2.389(4)
Cl2 Rh2 2.386(4)
Cl3 Rh1 2.374(4)
N1 N2 1.390(13)
N3 N4 1.403(12)
N5 N6 1.405(13)
